data_7706958
loop_
_publ_author_name
'Mikami, Kaiyu'
'Hui, Shen'
'Kubo, Kazuyuki'
'Kume, Shoko'
'Mizuta, Tsutomu'

_publ_section_title
;
 The
 [Ag<sub>25</sub>Cu<sub>4</sub>H<sub>8</sub>Br<sub>6</sub>(CCPh)<sub>12</sub>(PPh<sub>3</sub>)<sub>12</sub>]<sup>3+</sup>&#x2009;:&#x2009;Ag<sub>13</sub>H<sub>8</sub>
 silver hydride core protected by
 [CuAg<sub>3</sub>(CCPh)<sub>3</sub>(PPh<sub>3</sub>)<sub>3</sub>]<sup>+</sup>
 motifs.
;
_journal_issue 16
_journal_name_full 'Dalton transactions (Cambridge, England : 2003)'
_journal_page_first 5659
_journal_page_last 5665
_journal_paper_doi 10.1039/d1dt00294e
_journal_volume 50
_journal_year 2021
_chemical_formula_sum 'C165 H138 Ag6 B2 Cl6 Cu2 F8 P6'
_chemical_formula_weight 3467.19
_space_group_crystal_system trigonal
_space_group_IT_number 167
_space_group_name_Hall '-R 3 2"c'
_space_group_name_H-M_alt 'R -3 c :H'
_atom_sites_solution_hydrogens geom
_atom_sites_solution_primary direct
_atom_sites_solution_secondary difmap
_audit_update_record
;
2021-01-15 deposited with the CCDC.	2021-03-15 downloaded from the CCDC.
;
_cell_angle_alpha 90
_cell_angle_beta 90
_cell_angle_gamma 120
_cell_formula_units_Z 6
_cell_length_a 19.0360
_cell_length_b 19.0360
_cell_length_c 71.2990
_cell_measurement_reflns_used 4045
_cell_measurement_temperature 173.(2)
_cell_measurement_theta_max 28.7517
_cell_measurement_theta_min 2.1448
_cell_volume 22375.125
_computing_cell_refinement 'SAINT V8.34A (Bruker AXS Inc., 2013)'
_computing_data_collection 'APEX2(Bruker AXS)'
_computing_data_reduction 'SAINT V8.34A (Bruker AXS Inc., 2013)'
_computing_molecular_graphics 'XSHELL V6.3.1(Bruker AXS)'
_computing_publication_material 'Generate Report (Bruker AXS)'
_computing_structure_refinement 'SHELXL-2017/1 (Sheldrick, 2017)'
_computing_structure_solution 'SHELXT 2014/5 (Sheldrick, 2014)'
_diffrn_ambient_temperature 173.(2)
_diffrn_detector_area_resol_mean 8.3333
_diffrn_measured_fraction_theta_full 0.999
_diffrn_measured_fraction_theta_max 0.999
_diffrn_measurement_device_type 'Bruker D8 goniometer'
_diffrn_measurement_method 'omega scans'
_diffrn_radiation_monochromator 'multilayered conforcal mirror'
_diffrn_radiation_type MoKa
_diffrn_radiation_wavelength 0.71073
_diffrn_reflns_av_R_equivalents 0.0210
_diffrn_reflns_av_unetI/netI 0.0126
_diffrn_reflns_limit_h_max 24
_diffrn_reflns_limit_h_min -23
_diffrn_reflns_limit_k_max 23
_diffrn_reflns_limit_k_min -24
_diffrn_reflns_limit_l_max 62
_diffrn_reflns_limit_l_min -91
_diffrn_reflns_number 40252
_diffrn_reflns_theta_full 27.30
_diffrn_reflns_theta_max 27.30
_diffrn_reflns_theta_min 1.68
_diffrn_source 'rotating-anode X-ray tube'
_diffrn_source_type 'Bruker Turbo X-ray Source'
_exptl_absorpt_coefficient_mu 1.283
_exptl_absorpt_correction_T_max 0.75
_exptl_absorpt_correction_T_min 0.69
_exptl_absorpt_correction_type multi-scan
_exptl_absorpt_process_details 'SADABS V2012/1 (Bruker AXS Inc.)'
_exptl_crystal_colour 'clear dark brown'
_exptl_crystal_density_diffrn 1.544
_exptl_crystal_density_method 'not measured'
_exptl_crystal_description block
_exptl_crystal_F_000 10452
_exptl_crystal_size_max 0.280
_exptl_crystal_size_mid 0.260
_exptl_crystal_size_min 0.170
_refine_diff_density_max 1.328
_refine_diff_density_min -0.752
_refine_ls_extinction_method none
_refine_ls_goodness_of_fit_ref 1.101
_refine_ls_hydrogen_treatment constr
_refine_ls_matrix_type full
_refine_ls_number_parameters 335
_refine_ls_number_reflns 5601
_refine_ls_number_restraints 38
_refine_ls_restrained_S_all 1.118
_refine_ls_R_factor_all 0.0552
_refine_ls_R_factor_gt 0.0451
_refine_ls_shift/su_max 0.002
_refine_ls_shift/su_mean 0.000
_refine_ls_structure_factor_coef Fsqd
_refine_ls_weighting_details 'w=1/[\s^2^(Fo^2^)+(0.0490P)^2^+222.7870P] where P=(Fo^2^+2Fc^2^)/3'
_refine_ls_weighting_scheme calc
_refine_ls_wR_factor_gt 0.1097
_refine_ls_wR_factor_ref 0.1224
_reflns_number_gt 4845
_reflns_number_total 5601
_reflns_threshold_expression 'I > 2\s(I)'
_cod_data_source_file d1dt00294e2.cif
_cod_data_source_block 20190208_359AgCu
_cod_depositor_comments
;
The following automatic conversions were performed:

data item '_exptl_absorpt_correction_type' value 'Multi-Scan' was
changed to 'multi-scan' in accordance with the
/home/data/users/saulius/crontab/automatic-downloads/rss-feeds/RSC/lib/dictionaries/cif_core.dic
dictionary named 'cif_core.dic' version 2.4.2 last updated on
2011-04-26.

Automatic conversion script
Id: cif_fix_values 7556 2019-12-06 15:28:31Z antanas 

 Adding full bibliography for 7706956--7706960.cif.
;
_cod_original_cell_volume 22375.1
_cod_original_sg_symbol_H-M 'R -3 c'
_cod_database_code 7706958

loop_
_space_group_symop_operation_xyz
'x, y, z'
'-y, x-y, z'
'-x+y, -x, z'
'y, x, -z+1/2'
'x-y, -y, -z+1/2'
'-x, -x+y, -z+1/2'
'x+2/3, y+1/3, z+1/3'
'-y+2/3, x-y+1/3, z+1/3'
'-x+y+2/3, -x+1/3, z+1/3'
'y+2/3, x+1/3, -z+5/6'
'x-y+2/3, -y+1/3, -z+5/6'
'-x+2/3, -x+y+1/3, -z+5/6'
'x+1/3, y+2/3, z+2/3'
'-y+1/3, x-y+2/3, z+2/3'
'-x+y+1/3, -x+2/3, z+2/3'
'y+1/3, x+2/3, -z+7/6'
'x-y+1/3, -y+2/3, -z+7/6'
'-x+1/3, -x+y+2/3, -z+7/6'
'-x, -y, -z'
'y, -x+y, -z'
'x-y, x, -z'
'-y, -x, z-1/2'
'-x+y, y, z-1/2'
'x, x-y, z-1/2'
'-x+2/3, -y+1/3, -z+1/3'
'y+2/3, -x+y+1/3, -z+1/3'
'x-y+2/3, x+1/3, -z+1/3'
'-y+2/3, -x+1/3, z-1/6'
'-x+y+2/3, y+1/3, z-1/6'
'x+2/3, x-y+1/3, z-1/6'
'-x+1/3, -y+2/3, -z+2/3'
'y+1/3, -x+y+2/3, -z+2/3'
'x-y+1/3, x+2/3, -z+2/3'
'-y+1/3, -x+2/3, z+1/6'
'-x+y+1/3, y+2/3, z+1/6'
'x+1/3, x-y+2/3, z+1/6'

loop_
_atom_site_type_symbol
_atom_site_label
_atom_site_fract_x
_atom_site_fract_y
_atom_site_fract_z
_atom_site_U_iso_or_equiv
_atom_site_adp_type
_atom_site_calc_flag
_atom_site_refinement_flags_adp
_atom_site_refinement_flags_occupancy
_atom_site_refinement_flags_posn
_atom_site_occupancy
_atom_site_disorder_assembly
_atom_site_disorder_group
Ag Ag1 0.45123(2) 0.62489(2) 0.67820(2) 0.03382(10) Uani d . . . 1 . .
Cu Cu1 0.333333 0.666667 0.64652(2) 0.02656(16) Uani d T P S 1 . .
C C1 0.4194(2) 0.6370(2) 0.64570(5) 0.0295(7) Uani d . . . 1 . .
C C2 0.4682(2) 0.6139(2) 0.64268(5) 0.0346(8) Uani d . . . 1 . .
C C3 0.5217(3) 0.5877(3) 0.63559(6) 0.0443(9) Uani d . . . 1 . .
C C4 0.5625(3) 0.5597(4) 0.64686(7) 0.0565(12) Uani d . . . 1 . .
H H4 0.554873 0.557509 0.660064 0.068 Uiso calc U . R 1 . .
C C5 0.6135(4) 0.5353(5) 0.63938(8) 0.0778(19) Uani d . . . 1 . .
H H5 0.639973 0.516001 0.647419 0.093 Uiso calc U . R 1 . .
C C6 0.6263(5) 0.5386(6) 0.62009(10) 0.091(2) Uani d U . . 1 . .
C C7 0.5862(5) 0.5657(6) 0.60881(8) 0.094(3) Uani d . . . 1 . .
H H7 0.594701 0.56829 0.595638 0.113 Uiso calc U . R 1 . .
C C8 0.5339(3) 0.5892(4) 0.61613(7) 0.0599(13) Uani d . . . 1 . .
H H8 0.50599 0.606384 0.607957 0.072 Uiso calc U . R 1 . .
C C9 0.6881(6) 0.5166(7) 0.61176(14) 0.134(3) Uani d U . . 1 . .
H H9A 0.675309 0.501854 0.598526 0.201 Uiso calc U . R 1 . .
H H9B 0.685095 0.470733 0.618681 0.201 Uiso calc U . R 1 . .
H H9C 0.742994 0.563471 0.612804 0.201 Uiso calc U . R 1 . .
P P1 0.52885(6) 0.59754(7) 0.70113(2) 0.0362(2) Uani d . . . 1 . .
C C11 0.6357(3) 0.6342(3) 0.69613(6) 0.0475(11) Uani d . . . 1 . .
C C12 0.6658(4) 0.5813(4) 0.69370(7) 0.0653(15) Uani d . . . 1 . .
H H12 0.631318 0.52446 0.695097 0.078 Uiso calc U . R 1 . .
C C13 0.7481(5) 0.6139(6) 0.68915(9) 0.091(2) Uani d . . . 1 . .
H H13 0.768907 0.578362 0.687228 0.109 Uiso calc U . R 1 . .
C C14 0.7990(4) 0.6961(6) 0.68743(10) 0.089(2) Uani d U . . 1 . .
H H14 0.854826 0.717099 0.684655 0.107 Uiso calc U . R 1 . .
C C15 0.7693(4) 0.7471(5) 0.68972(9) 0.084(2) Uani d . . . 1 . .
H H15 0.804383 0.803955 0.688416 0.1 Uiso calc U . R 1 . .
C C16 0.6880(3) 0.7170(4) 0.69394(8) 0.0648(14) Uani d . . . 1 . .
H H16 0.667861 0.753383 0.69536 0.078 Uiso calc U . R 1 . .
C C17 0.4867(3) 0.4907(3) 0.70654(6) 0.0416(9) Uani d . . . 1 . .
C C18 0.4968(3) 0.4644(3) 0.72413(6) 0.0533(12) Uani d . . . 1 . .
H H18 0.526401 0.503009 0.73364 0.064 Uiso calc U . R 1 . .
C C19 0.4637(4) 0.3821(4) 0.72774(8) 0.0732(17) Uani d . . . 1 . .
H H19 0.46996 0.364582 0.73978 0.088 Uiso calc U . R 1 . .
C C20 0.4221(5) 0.3263(4) 0.71402(9) 0.085(2) Uani d . . . 1 . .
H H20 0.398644 0.270046 0.716625 0.102 Uiso calc U . R 1 . .
C C21 0.4140(5) 0.3518(4) 0.69621(9) 0.0765(19) Uani d . . . 1 . .
H H21 0.387331 0.313104 0.686535 0.092 Uiso calc U . R 1 . .
C C22 0.4448(3) 0.4331(3) 0.69267(7) 0.0552(12) Uani d . . . 1 . .
H H22 0.437374 0.450083 0.680668 0.066 Uiso calc U . R 1 . .
C C23 0.5280(3) 0.6421(3) 0.72375(5) 0.0377(8) Uani d . . . 1 . .
C C24 0.4542(3) 0.6307(3) 0.72995(6) 0.0478(10) Uani d . . . 1 . .
H H24 0.407344 0.602897 0.722274 0.057 Uiso calc U . R 1 . .
C C25 0.4486(4) 0.6599(4) 0.74742(7) 0.0597(13) Uani d . . . 1 . .
H H25 0.397528 0.650624 0.751789 0.072 Uiso calc U . R 1 . .
C C26 0.5158(4) 0.7017(3) 0.75836(7) 0.0585(13) Uani d . . . 1 . .
H H26 0.511236 0.721575 0.770262 0.07 Uiso calc U . R 1 . .
C C27 0.5894(4) 0.7152(3) 0.75229(7) 0.0616(13) Uani d . . . 1 . .
H H27 0.636142 0.745215 0.759867 0.074 Uiso calc U . R 1 . .
C C28 0.5961(3) 0.6853(3) 0.73506(6) 0.0516(11) Uani d . . . 1 . .
H H28 0.647453 0.694271 0.730956 0.062 Uiso calc U . R 1 . .
B B1 1.0 1.0 0.6865(7) 0.33(6) Uani d T P S 1 . .
F F1 1.0 1.0 0.7045(3) 0.44(2) Uani d T P S 1 . .
F F2 0.9651(8) 0.9257(7) 0.67945(16) 0.241(5) Uani d . . . 1 . .
C C31 0.0161(7) 1.0245(18) 0.6393(3) 0.107(10) Uani d U P D 0.3333 A -1
H H31A 0.007504 1.015653 0.652977 0.128 Uiso calc U P R 0.3333 A -1
H H31B 0.033545 1.081891 0.636574 0.128 Uiso calc U P R 0.3333 A -1
Cl Cl1 0.0899(5) 1.0025(6) 0.63195(16) 0.114(3) Uani d . P D 0.3333 A -1
Cl Cl2 -0.0729(7) 0.9613(8) 0.62742(15) 0.146(4) Uani d . P D 0.3333 A -1
C C32 0.868(2) 0.8907(13) 0.7387(7) 0.098(13) Uani d U P D 0.1667 B -1
H H32A 0.828863 0.909914 0.736717 0.118 Uiso calc U P R 0.1667 B -1
H H32B 0.879583 0.875008 0.72637 0.118 Uiso calc U P R 0.1667 B -1
Cl Cl3 0.9547(15) 0.9673(14) 0.7477(6) 0.116(9) Uani d U P D 0.1667 B -1
Cl Cl4 0.8253(6) 0.8086(8) 0.7527(4) 0.103(6) Uani d . P D 0.1667 B -1

loop_
_atom_site_aniso_label
_atom_site_aniso_U_11
_atom_site_aniso_U_22
_atom_site_aniso_U_33
_atom_site_aniso_U_12
_atom_site_aniso_U_13
_atom_site_aniso_U_23
Ag1 0.03378(16) 0.04003(17) 0.03433(17) 0.02347(13) -0.00299(10) 0.00014(11)
Cu1 0.0271(2) 0.0271(2) 0.0255(3) 0.01355(11) 0 0
C1 0.0274(16) 0.0308(17) 0.0281(16) 0.0130(14) -0.0003(13) 0.0009(13)
C2 0.0380(19) 0.0309(17) 0.0333(18) 0.0160(16) 0.0015(15) 0.0015(14)
C3 0.043(2) 0.058(3) 0.040(2) 0.031(2) -0.0005(17) -0.0064(18)
C4 0.059(3) 0.086(4) 0.048(2) 0.053(3) 0.002(2) 0.001(2)
C5 0.087(4) 0.133(6) 0.061(3) 0.090(5) -0.008(3) -0.012(3)
C6 0.099(4) 0.144(6) 0.073(4) 0.094(4) -0.001(3) -0.016(4)
C7 0.113(5) 0.180(8) 0.047(3) 0.116(6) 0.003(3) -0.009(4)
C8 0.064(3) 0.100(4) 0.039(2) 0.059(3) 0.001(2) -0.004(2)
C9 0.150(7) 0.198(8) 0.116(6) 0.135(6) 0.012(5) -0.020(6)
P1 0.0386(5) 0.0495(6) 0.0316(5) 0.0303(5) -0.0040(4) -0.0022(4)
C11 0.042(2) 0.082(3) 0.034(2) 0.043(2) -0.0022(17) 0.000(2)
C12 0.067(3) 0.112(5) 0.048(3) 0.069(4) 0.002(2) 0.003(3)
C13 0.083(5) 0.177(8) 0.063(3) 0.103(6) 0.011(3) 0.012(4)
C14 0.055(3) 0.148(6) 0.074(4) 0.059(4) 0.010(3) 0.011(4)
C15 0.048(3) 0.115(6) 0.071(4) 0.029(3) 0.011(3) 0.009(4)
C16 0.047(3) 0.089(4) 0.062(3) 0.037(3) 0.007(2) 0.008(3)
C17 0.053(2) 0.052(2) 0.0380(19) 0.039(2) -0.0029(17) -0.0005(17)
C18 0.075(3) 0.062(3) 0.040(2) 0.047(3) -0.012(2) -0.004(2)
C19 0.114(5) 0.070(4) 0.056(3) 0.061(4) -0.018(3) 0.004(3)
C20 0.137(6) 0.055(3) 0.081(4) 0.061(4) -0.029(4) -0.003(3)
C21 0.123(5) 0.056(3) 0.069(3) 0.058(4) -0.034(4) -0.022(3)
C22 0.084(4) 0.057(3) 0.044(2) 0.050(3) -0.016(2) -0.008(2)
C23 0.044(2) 0.044(2) 0.0338(18) 0.0284(18) -0.0024(16) -0.0017(16)
C24 0.047(2) 0.061(3) 0.042(2) 0.031(2) -0.0019(18) -0.0038(19)
C25 0.071(3) 0.078(4) 0.047(3) 0.051(3) 0.007(2) -0.006(2)
C26 0.092(4) 0.059(3) 0.040(2) 0.050(3) -0.002(2) -0.006(2)
C27 0.074(3) 0.066(3) 0.042(2) 0.033(3) -0.015(2) -0.010(2)
C28 0.046(2) 0.066(3) 0.044(2) 0.029(2) -0.0068(19) -0.005(2)
B1 0.45(9) 0.45(9) 0.09(2) 0.23(5) 0 0
F1 0.59(3) 0.59(3) 0.139(16) 0.294(17) 0 0
F2 0.260(11) 0.213(12) 0.200(10) 0.082(10) -0.018(9) 0.073(8)
C31 0.100(12) 0.115(14) 0.112(11) 0.058(9) 0.001(9) -0.003(9)
Cl1 0.099(5) 0.133(7) 0.149(8) 0.087(5) 0.057(5) 0.048(6)
Cl2 0.133(9) 0.219(12) 0.116(6) 0.111(10) -0.055(6) -0.051(9)
C32 0.097(16) 0.100(16) 0.109(16) 0.058(11) 0.004(9) -0.007(9)
Cl3 0.138(15) 0.083(7) 0.104(16) 0.039(7) 0.028(13) 0.003(8)
Cl4 0.059(5) 0.068(6) 0.170(18) 0.024(5) 0.026(9) 0.029(8)

loop_
_atom_type_symbol
_atom_type_description
_atom_type_scat_dispersion_real
_atom_type_scat_dispersion_imag
_atom_type_scat_source
C C 0.0033 0.0016 'International Tables Vol C Tables 4.2.6.8 and 6.1.1.4'
H H 0.0000 0.0000 'International Tables Vol C Tables 4.2.6.8 and 6.1.1.4'
Ag Ag -0.8971 1.1015 'International Tables Vol C Tables 4.2.6.8 and 6.1.1.4'
B B 0.0013 0.0007 'International Tables Vol C Tables 4.2.6.8 and 6.1.1.4'
Cl Cl 0.1484 0.1585 'International Tables Vol C Tables 4.2.6.8 and 6.1.1.4'
Cu Cu 0.3201 1.2651 'International Tables Vol C Tables 4.2.6.8 and 6.1.1.4'
F F 0.0171 0.0103 'International Tables Vol C Tables 4.2.6.8 and 6.1.1.4'
P P 0.1023 0.0942 'International Tables Vol C Tables 4.2.6.8 and 6.1.1.4'

loop_
_geom_angle_atom_site_label_1
_geom_angle_atom_site_label_2
_geom_angle_atom_site_label_3
_geom_angle_site_symmetry_1
_geom_angle_site_symmetry_3
_geom_angle
_geom_angle_publ_flag
P1 Ag1 C1 . . 150.21(9) ?
P1 Ag1 C1 . 26_456 109.13(8) ?
C1 Ag1 C1 . 26_456 92.65(14) ?
P1 Ag1 C1 . 27_556 109.23(8) ?
C1 Ag1 C1 . 27_556 92.15(14) ?
C1 Ag1 C1 26_456 27_556 85.26(16) ?
P1 Ag1 C2 . . 122.03(9) ?
C1 Ag1 C2 . . 28.23(12) ?
C1 Ag1 C2 26_456 . 111.52(12) ?
C1 Ag1 C2 27_556 . 113.60(12) ?
P1 Ag1 Cu1 . 25_566 125.00(3) ?
C1 Ag1 Cu1 . 25_566 84.79(8) ?
C1 Ag1 Cu1 26_456 25_566 43.37(8) ?
C1 Ag1 Cu1 27_556 25_566 43.25(8) ?
C2 Ag1 Cu1 . 25_566 112.96(9) ?
P1 Ag1 Ag1 . 26_456 131.66(3) ?
C1 Ag1 Ag1 . 26_456 51.74(8) ?
C1 Ag1 Ag1 26_456 26_456 48.79(8) ?
C1 Ag1 Ag1 27_556 26_456 110.13(8) ?
C2 Ag1 Ag1 . 26_456 63.23(9) ?
Cu1 Ag1 Ag1 25_566 26_456 72.261(9) ?
P1 Ag1 Ag1 . 27_556 131.56(3) ?
C1 Ag1 Ag1 . 27_556 51.25(8) ?
C1 Ag1 Ag1 26_456 27_556 110.30(8) ?
C1 Ag1 Ag1 27_556 27_556 48.71(8) ?
C2 Ag1 Ag1 . 27_556 65.69(8) ?
Cu1 Ag1 Ag1 25_566 27_556 72.260(9) ?
Ag1 Ag1 Ag1 26_456 27_556 95.778(12) ?
C1 Cu1 C1 2_665 3_565 119.917(11) ?
C1 Cu1 C1 2_665 . 119.910(13) ?
C1 Cu1 C1 3_565 . 119.911(12) ?
C1 Cu1 Ag1 2_665 26_456 169.02(10) ?
C1 Cu1 Ag1 3_565 26_456 60.93(10) ?
C1 Cu1 Ag1 . 26_456 61.55(10) ?
C1 Cu1 Ag1 2_665 27_556 61.55(10) ?
C1 Cu1 Ag1 3_565 27_556 169.02(10) ?
C1 Cu1 Ag1 . 27_556 60.94(10) ?
Ag1 Cu1 Ag1 26_456 27_556 115.329(11) ?
C1 Cu1 Ag1 2_665 25_566 60.94(10) ?
C1 Cu1 Ag1 3_565 25_566 61.55(10) ?
C1 Cu1 Ag1 . 25_566 169.02(10) ?
Ag1 Cu1 Ag1 26_456 25_566 115.326(11) ?
Ag1 Cu1 Ag1 27_556 25_566 115.324(11) ?
C1 Cu1 Cu1 2_665 25_566 91.70(10) ?
C1 Cu1 Cu1 3_565 25_566 91.70(10) ?
C1 Cu1 Cu1 . 25_566 91.70(10) ?
Ag1 Cu1 Cu1 26_456 25_566 77.326(15) ?
Ag1 Cu1 Cu1 27_556 25_566 77.325(15) ?
Ag1 Cu1 Cu1 25_566 25_566 77.321(15) ?
C2 C1 Cu1 . . 170.7(3) ?
C2 C1 Ag1 . . 82.2(2) ?
Cu1 C1 Ag1 . . 106.19(15) ?
C2 C1 Ag1 . 27_556 110.3(3) ?
Cu1 C1 Ag1 . 27_556 75.69(12) ?
Ag1 C1 Ag1 . 27_556 79.96(10) ?
C2 C1 Ag1 . 26_456 103.0(3) ?
Cu1 C1 Ag1 . 26_456 75.20(11) ?
Ag1 C1 Ag1 . 26_456 79.55(10) ?
Ag1 C1 Ag1 27_556 26_456 137.77(15) ?
C1 C2 C3 . . 169.4(4) ?
C1 C2 Ag1 . . 69.6(2) ?
C3 C2 Ag1 . . 121.0(3) ?
C4 C3 C8 . . 117.3(4) ?
C4 C3 C2 . . 123.9(4) ?
C8 C3 C2 . . 118.7(4) ?
C5 C4 C3 . . 121.8(5) ?
C5 C4 H4 . . 119.1 ?
C3 C4 H4 . . 119.1 ?
C4 C5 C6 . . 120.3(5) ?
C4 C5 H5 . . 119.8 ?
C6 C5 H5 . . 119.8 ?
C7 C6 C5 . . 118.4(5) ?
C7 C6 C9 . . 121.0(7) ?
C5 C6 C9 . . 120.4(6) ?
C6 C7 C8 . . 121.7(5) ?
C6 C7 H7 . . 119.1 ?
C8 C7 H7 . . 119.1 ?
C7 C8 C3 . . 120.3(5) ?
C7 C8 H8 . . 119.9 ?
C3 C8 H8 . . 119.9 ?
C6 C9 H9A . . 109.5 ?
C6 C9 H9B . . 109.5 ?
H9A C9 H9B . . 109.5 ?
C6 C9 H9C . . 109.5 ?
H9A C9 H9C . . 109.5 ?
H9B C9 H9C . . 109.5 ?
C17 P1 C11 . . 104.7(2) ?
C17 P1 C23 . . 103.33(19) ?
C11 P1 C23 . . 105.2(2) ?
C17 P1 Ag1 . . 114.05(14) ?
C11 P1 Ag1 . . 117.87(14) ?
C23 P1 Ag1 . . 110.36(13) ?
C16 C11 C12 . . 118.9(5) ?
C16 C11 P1 . . 119.0(4) ?
C12 C11 P1 . . 122.0(4) ?
C11 C12 C13 . . 118.7(7) ?
C11 C12 H12 . . 120.7 ?
C13 C12 H12 . . 120.7 ?
C14 C13 C12 . . 121.4(6) ?
C14 C13 H13 . . 119.3 ?
C12 C13 H13 . . 119.3 ?
C15 C14 C13 . . 119.7(6) ?
C15 C14 H14 . . 120.2 ?
C13 C14 H14 . . 120.2 ?
C14 C15 C16 . . 120.5(7) ?
C14 C15 H15 . . 119.7 ?
C16 C15 H15 . . 119.7 ?
C15 C16 C11 . . 120.8(6) ?
C15 C16 H16 . . 119.6 ?
C11 C16 H16 . . 119.6 ?
C22 C17 C18 . . 118.8(4) ?
C22 C17 P1 . . 119.3(3) ?
C18 C17 P1 . . 121.9(4) ?
C19 C18 C17 . . 120.2(5) ?
C19 C18 H18 . . 119.9 ?
C17 C18 H18 . . 119.9 ?
C20 C19 C18 . . 120.2(5) ?
C20 C19 H19 . . 119.9 ?
C18 C19 H19 . . 119.9 ?
C19 C20 C21 . . 120.1(6) ?
C19 C20 H20 . . 119.9 ?
C21 C20 H20 . . 119.9 ?
C22 C21 C20 . . 119.9(5) ?
C22 C21 H21 . . 120.0 ?
C20 C21 H21 . . 120.0 ?
C21 C22 C17 . . 120.6(4) ?
C21 C22 H22 . . 119.7 ?
C17 C22 H22 . . 119.7 ?
C24 C23 C28 . . 118.7(4) ?
C24 C23 P1 . . 117.0(3) ?
C28 C23 P1 . . 124.3(3) ?
C23 C24 C25 . . 119.9(4) ?
C23 C24 H24 . . 120.1 ?
C25 C24 H24 . . 120.1 ?
C26 C25 C24 . . 120.7(5) ?
C26 C25 H25 . . 119.7 ?
C24 C25 H25 . . 119.7 ?
C27 C26 C25 . . 120.2(5) ?
C27 C26 H26 . . 119.9 ?
C25 C26 H26 . . 119.9 ?
C26 C27 C28 . . 120.1(5) ?
C26 C27 H27 . . 119.9 ?
C28 C27 H27 . . 119.9 ?
C27 C28 C23 . . 120.3(5) ?
C27 C28 H28 . . 119.8 ?
C23 C28 H28 . . 119.8 ?
F1 B1 F2 . . 112.(2) ?
F1 B1 F2 . 2_765 112.(2) ?
F2 B1 F2 . 2_765 106.(2) ?
F1 B1 F2 . 3_675 112.(2) ?
F2 B1 F2 . 3_675 106.(2) ?
F2 B1 F2 2_765 3_675 106.(2) ?
Cl2 C31 Cl1 . . 108.4(15) ?
Cl2 C31 H31A . . 110.0 ?
Cl1 C31 H31A . . 110.0 ?
Cl2 C31 H31B . . 110.0 ?
Cl1 C31 H31B . . 110.0 ?
H31A C31 H31B . . 108.4 ?
Cl4 C32 Cl3 . . 113.(3) ?
Cl4 C32 H32A . . 109.0 ?
Cl3 C32 H32A . . 109.0 ?
Cl4 C32 H32B . . 109.0 ?
Cl3 C32 H32B . . 109.0 ?
H32A C32 H32B . . 107.8 ?

loop_
_geom_bond_atom_site_label_1
_geom_bond_atom_site_label_2
_geom_bond_site_symmetry_2
_geom_bond_distance
_geom_bond_publ_flag
Ag1 P1 . 2.4282(10) ?
Ag1 C1 . 2.435(3) ?
Ag1 C1 26_456 2.524(4) ?
Ag1 C1 27_556 2.545(3) ?
Ag1 C2 . 2.574(4) ?
Ag1 Cu1 25_566 2.7986(3) ?
Ag1 Ag1 26_456 3.1872(4) ?
Ag1 Ag1 27_556 3.1873(4) ?
Cu1 C1 2_665 1.983(4) ?
Cu1 C1 3_565 1.983(4) ?
Cu1 C1 . 1.983(4) ?
Cu1 Cu1 25_566 2.8726(14) ?
C1 C2 . 1.229(5) ?
C2 C3 . 1.432(6) ?
C3 C4 . 1.394(6) ?
C3 C8 . 1.405(6) ?
C4 C5 . 1.377(7) ?
C4 H4 . 0.95 ?
C5 C6 . 1.393(9) ?
C5 H5 . 0.95 ?
C6 C7 . 1.375(9) ?
C6 C9 . 1.549(10) ?
C7 C8 . 1.383(7) ?
C7 H7 . 0.95 ?
C8 H8 . 0.95 ?
C9 H9A . 0.98 ?
C9 H9B . 0.98 ?
C9 H9C . 0.98 ?
P1 C17 . 1.816(5) ?
P1 C11 . 1.825(4) ?
P1 C23 . 1.825(4) ?
C11 C16 . 1.389(8) ?
C11 C12 . 1.396(7) ?
C12 C13 . 1.404(9) ?
C12 H12 . 0.95 ?
C13 C14 . 1.373(12) ?
C13 H13 . 0.95 ?
C14 C15 . 1.357(11) ?
C14 H14 . 0.95 ?
C15 C16 . 1.389(8) ?
C15 H15 . 0.95 ?
C16 H16 . 0.95 ?
C17 C22 . 1.394(6) ?
C17 C18 . 1.398(6) ?
C18 C19 . 1.390(8) ?
C18 H18 . 0.95 ?
C19 C20 . 1.369(9) ?
C19 H19 . 0.95 ?
C20 C21 . 1.395(8) ?
C20 H20 . 0.95 ?
C21 C22 . 1.377(7) ?
C21 H21 . 0.95 ?
C22 H22 . 0.95 ?
C23 C24 . 1.383(6) ?
C23 C28 . 1.394(6) ?
C24 C25 . 1.390(6) ?
C24 H24 . 0.95 ?
C25 C26 . 1.363(8) ?
C25 H25 . 0.95 ?
C26 C27 . 1.362(8) ?
C26 H26 . 0.95 ?
C27 C28 . 1.387(7) ?
C27 H27 . 0.95 ?
C28 H28 . 0.95 ?
B1 F1 . 1.28(5) ?
B1 F2 . 1.32(2) ?
B1 F2 2_765 1.32(2) ?
B1 F2 3_675 1.32(2) ?
C31 Cl2 . 1.731(17) ?
C31 Cl1 . 1.734(17) ?
C31 H31A . 0.99 ?
C31 H31B . 0.99 ?
C32 Cl4 . 1.68(3) ?
C32 Cl3 . 1.69(3) ?
C32 H32A . 0.99 ?
C32 H32B . 0.99 ?
